data_1555354
loop_
_publ_author_name
'Bosch, Caroline'
'Fiser, B\'ela'
'G\'omez-Bengoa, Enrique'
'Bradshaw, Ben'
'Bonjoch, Josep'

_publ_section_title
;
 Approach to cis-Phlegmarine Alkaloids via Stereodivergent Reduction:
 Total Synthesis of (+)-Serratezomine E and Putative Structure of
 (-)-Huperzine N.
;
_journal_issue 20
_journal_name_full 'Organic letters'
_journal_page_first 5084
_journal_page_last 5087
_journal_paper_doi 10.1021/acs.orglett.5b02581
_journal_volume 17
_journal_year 2015
_chemical_absolute_configuration rm
_chemical_formula_moiety 'C18 H32 N2 O'
_chemical_formula_sum 'C18 H32 N2 O'
_chemical_formula_weight 292.45
_space_group_crystal_system orthorhombic
_space_group_IT_number 19
_space_group_name_Hall 'P 2ac 2ab'
_space_group_name_H-M_alt 'P 21 21 21'
_atom_sites_solution_hydrogens geom
_audit_creation_method SHELXL-97
_cell_angle_alpha 90
_cell_angle_beta 90
_cell_angle_gamma 90
_cell_formula_units_Z 4
_cell_length_a 5.2870(2)
_cell_length_b 9.4826(3)
_cell_length_c 34.0330(12)
_cell_measurement_reflns_used 8046
_cell_measurement_temperature 100(2)
_cell_measurement_theta_max 72.15
_cell_measurement_theta_min 2.60
_cell_volume 1706.23(10)
_computing_cell_refinement 'Bruker SAINT'
_computing_data_collection 'Bruker APEX2'
_computing_data_reduction 'Bruker SAINT'
_computing_molecular_graphics 'Bruker SHELXTL'
_computing_publication_material 'Bruker SHELXTL'
_computing_structure_refinement 'SHELXL-97 (Sheldrick 2008)'
_computing_structure_solution 'SHELXS-97 (Sheldrick 2008)'
_diffrn_ambient_temperature 100(2)
_diffrn_measured_fraction_theta_full 0.992
_diffrn_measured_fraction_theta_max 0.987
_diffrn_measurement_device_type 'D8 Venture'
_diffrn_measurement_method '\f and \w scans'
_diffrn_radiation_type CuK\a
_diffrn_radiation_wavelength 1.54178
_diffrn_reflns_av_R_equivalents 0.0303
_diffrn_reflns_av_unetI/netI 0.0254
_diffrn_reflns_Laue_measured_fraction_full 0.992
_diffrn_reflns_Laue_measured_fraction_max 0.987
_diffrn_reflns_limit_h_max 6
_diffrn_reflns_limit_h_min -6
_diffrn_reflns_limit_k_max 11
_diffrn_reflns_limit_k_min -11
_diffrn_reflns_limit_l_max 37
_diffrn_reflns_limit_l_min -40
_diffrn_reflns_number 12582
_diffrn_reflns_point_group_measured_fraction_full 0.991
_diffrn_reflns_point_group_measured_fraction_max 0.977
_diffrn_reflns_theta_full 67.679
_diffrn_reflns_theta_max 72.146
_diffrn_reflns_theta_min 2.597
_diffrn_source microfocus
_exptl_absorpt_coefficient_mu 0.537
_exptl_absorpt_correction_T_max 0.7536
_exptl_absorpt_correction_T_min 0.6564
_exptl_absorpt_correction_type multi-scan
_exptl_absorpt_process_details sadabs
_exptl_crystal_colour colourless
_exptl_crystal_density_diffrn 1.138
_exptl_crystal_description prism
_exptl_crystal_F_000 648
_exptl_crystal_size_max 0.417
_exptl_crystal_size_mid 0.229
_exptl_crystal_size_min 0.141
_refine_diff_density_max 0.494
_refine_diff_density_min -0.488
_refine_diff_density_rms 0.040
_refine_ls_abs_structure_details
;
 Flack x determined using 1202 quotients [(I+)-(I-)]/[(I+)+(I-)]
 (Parsons and Flack (2004), Acta Cryst. A60, s61).
;
_refine_ls_abs_structure_Flack -0.11(10)
_refine_ls_extinction_method none
_refine_ls_goodness_of_fit_ref 1.083
_refine_ls_hydrogen_treatment constr
_refine_ls_matrix_type full
_refine_ls_number_parameters 192
_refine_ls_number_reflns 3302
_refine_ls_number_restraints 0
_refine_ls_restrained_S_all 1.083
_refine_ls_R_factor_all 0.0401
_refine_ls_R_factor_gt 0.0360
_refine_ls_shift/su_max 0.000
_refine_ls_shift/su_mean 0.000
_refine_ls_structure_factor_coef Fsqd
_refine_ls_weighting_details
;
 w=1/[\s^2^(Fo^2^)+(0.0457P)^2^+0.4500P]
 where P=(Fo^2^+2Fc^2^)/3
;
_refine_ls_weighting_scheme calc
_refine_ls_wR_factor_gt 0.0915
_refine_ls_wR_factor_ref 0.0943
_reflns_Friedel_coverage 0.668
_reflns_Friedel_fraction_full 0.989
_reflns_Friedel_fraction_max 0.964
_reflns_number_gt 3079
_reflns_number_total 3302
_reflns_threshold_expression 'I > 2\s(I)'
_cod_data_source_file ol5b02581_si_002.cif
_cod_data_source_block cu_D43TB109_0m
_cod_database_code 1555354
_shelx_space_group_comment
;
The symmetry employed for this shelxl refinement is uniquely defined
by the following loop, which should always be used as a source of
symmetry information in preference to the above space-group names.
They are only intended as comments.
;

loop_
_space_group_symop_operation_xyz
'x, y, z'
'x+1/2, -y+1/2, -z'
'-x, y+1/2, -z+1/2'
'-x+1/2, -y, z+1/2'

loop_
_atom_site_label
_atom_site_type_symbol
_atom_site_fract_x
_atom_site_fract_y
_atom_site_fract_z
_atom_site_U_iso_or_equiv
_atom_site_adp_type
_atom_site_occupancy
_atom_site_site_symmetry_order
_atom_site_calc_flag
_atom_site_refinement_flags_posn
_atom_site_refinement_flags_adp
O1 O 0.4621(3) 1.06752(16) 0.23283(4) 0.0245(3) Uani 1 1 d . .
N1 N 0.7556(3) 0.91492(18) 0.20964(5) 0.0189(4) Uani 1 1 d . .
N2 N 0.8905(3) 0.85585(17) -0.00743(5) 0.0191(4) Uani 1 1 d . .
H2N H 0.9021 0.7648 -0.0028 0.023 Uiso 1 1 calc R U
C1 C 0.6274(5) 0.9031(2) 0.27910(6) 0.0262(5) Uani 1 1 d . .
H1A H 0.5113 0.9517 0.2970 0.039 Uiso 1 1 calc R U
H1B H 0.8009 0.9121 0.2889 0.039 Uiso 1 1 calc R U
H1C H 0.5817 0.8031 0.2776 0.039 Uiso 1 1 calc R U
C2 C 0.6096(4) 0.9687(2) 0.23861(6) 0.0194(4) Uani 1 1 d . .
C3 C 0.9624(4) 0.8147(2) 0.21803(6) 0.0250(5) Uani 1 1 d . .
H3A H 0.9161 0.7562 0.2410 0.030 Uiso 1 1 calc R U
H3B H 1.1176 0.8680 0.2248 0.030 Uiso 1 1 calc R U
C4 C 1.0156(5) 0.7198(2) 0.18326(7) 0.0286(5) Uani 1 1 d . .
H4A H 0.8704 0.6554 0.1793 0.034 Uiso 1 1 calc R U
H4B H 1.1667 0.6616 0.1889 0.034 Uiso 1 1 calc R U
C5 C 1.0603(4) 0.8044(2) 0.14579(6) 0.0230(5) Uani 1 1 d . .
H5A H 1.0907 0.7395 0.1235 0.028 Uiso 1 1 calc R U
H5B H 1.2113 0.8650 0.1490 0.028 Uiso 1 1 calc R U
C6 C 0.8279(4) 0.8957(2) 0.13738(6) 0.0168(4) Uani 1 1 d . .
H6A H 0.6811 0.8301 0.1344 0.020 Uiso 1 1 calc R U
C7 C 0.7663(4) 0.9935(2) 0.17206(6) 0.0161(4) Uani 1 1 d . .
H7 H 0.5940 1.0334 0.1673 0.019 Uiso 1 1 calc R U
C8 C 0.9494(4) 1.1182(2) 0.17566(6) 0.0183(4) Uani 1 1 d . .
H8A H 1.1184 1.0823 0.1832 0.022 Uiso 1 1 calc R U
H8B H 0.8900 1.1815 0.1969 0.022 Uiso 1 1 calc R U
C9 C 0.9735(4) 1.2031(2) 0.13740(6) 0.0183(4) Uani 1 1 d . .
H9 H 1.1202 1.2687 0.1406 0.022 Uiso 1 1 calc R U
C10 C 1.0352(4) 1.1036(2) 0.10322(6) 0.0177(4) Uani 1 1 d . .
H1OA H 1.0388 1.1583 0.0784 0.021 Uiso 1 1 calc R U
H10B H 1.2056 1.0628 0.1073 0.021 Uiso 1 1 calc R U
C11 C 0.8422(4) 0.98385(19) 0.09939(6) 0.0157(4) Uani 1 1 d . .
H11 H 0.6727 1.0288 0.0958 0.019 Uiso 1 1 calc R U
C12 C 0.8895(4) 0.89143(19) 0.06322(6) 0.0175(4) Uani 1 1 d . .
H12A H 1.0627 0.8522 0.0651 0.021 Uiso 1 1 calc R U
H12B H 0.7701 0.8111 0.0640 0.021 Uiso 1 1 calc R U
C13 C 0.8628(4) 0.9640(2) 0.02339(5) 0.0166(4) Uani 1 1 d . .
H13 H 1.0024 1.0344 0.0205 0.020 Uiso 1 1 calc R U
C14 C 0.6103(4) 1.0390(2) 0.01735(6) 0.0193(4) Uani 1 1 d . .
H14A H 0.4704 0.9707 0.0207 0.023 Uiso 1 1 calc R U
H14B H 0.5905 1.1137 0.0375 0.023 Uiso 1 1 calc R U
C15 C 0.5955(4) 1.1045(2) -0.02345(6) 0.0208(4) Uani 1 1 d . .
H15A H 0.7200 1.1822 -0.0255 0.025 Uiso 1 1 calc R U
H15B H 0.4247 1.1448 -0.0276 0.025 Uiso 1 1 calc R U
C16 C 0.6493(4) 0.9949(2) -0.05519(6) 0.0219(5) Uani 1 1 d . .
H16A H 0.5091 0.9258 -0.0561 0.026 Uiso 1 1 calc R U
H16B H 0.6597 1.0419 -0.0811 0.026 Uiso 1 1 calc R U
C17 C 0.8964(4) 0.9187(2) -0.04675(6) 0.0211(4) Uani 1 1 d . .
H17A H 0.9234 0.8439 -0.0666 0.025 Uiso 1 1 calc R U
H17B H 1.0389 0.9861 -0.0485 0.025 Uiso 1 1 calc R U
C18 C 0.7396(4) 1.2934(2) 0.12906(6) 0.0229(5) Uani 1 1 d . .
H18A H 0.7557 1.3370 0.1031 0.034 Uiso 1 1 calc R U
H18B H 0.7250 1.3671 0.1491 0.034 Uiso 1 1 calc R U
H18C H 0.5882 1.2337 0.1297 0.034 Uiso 1 1 calc R U

loop_
_atom_site_aniso_label
_atom_site_aniso_U_11
_atom_site_aniso_U_22
_atom_site_aniso_U_33
_atom_site_aniso_U_23
_atom_site_aniso_U_13
_atom_site_aniso_U_12
O1 0.0272(7) 0.0247(8) 0.0218(7) 0.0023(6) 0.0033(6) 0.0030(6)
N1 0.0210(8) 0.0181(8) 0.0175(8) 0.0042(7) -0.0009(7) 0.0011(7)
N2 0.0237(9) 0.0151(7) 0.0184(9) -0.0022(7) -0.0010(7) 0.0025(7)
C1 0.0401(12) 0.0201(9) 0.0185(11) 0.0036(8) 0.0022(9) -0.0036(10)
C2 0.0226(10) 0.0157(9) 0.0198(10) 0.0012(7) -0.0021(8) -0.0047(8)
C3 0.0269(11) 0.0250(10) 0.0231(11) 0.0081(9) -0.0033(8) 0.0053(9)
C4 0.0353(12) 0.0214(10) 0.0292(12) 0.0069(9) 0.0018(10) 0.0091(10)
C5 0.0245(10) 0.0213(10) 0.0232(11) 0.0026(8) 0.0024(9) 0.0072(9)
C6 0.0167(9) 0.0152(9) 0.0186(10) 0.0018(8) 0.0004(7) -0.0005(8)
C7 0.0161(9) 0.0161(9) 0.0162(10) 0.0042(7) -0.0003(8) -0.0002(7)
C8 0.0194(9) 0.0184(9) 0.0169(10) -0.0007(8) -0.0004(8) -0.0014(8)
C9 0.0189(10) 0.0159(9) 0.0200(10) -0.0003(8) 0.0012(8) -0.0037(8)
C10 0.0173(9) 0.0179(9) 0.0180(10) 0.0011(8) 0.0022(8) -0.0010(8)
C11 0.0149(9) 0.0156(9) 0.0167(10) 0.0013(8) 0.0001(7) 0.0014(7)
C12 0.0165(9) 0.0151(9) 0.0208(10) 0.0000(8) -0.0011(8) 0.0007(8)
C13 0.0170(9) 0.0163(9) 0.0165(10) -0.0015(8) -0.0002(7) -0.0003(8)
C14 0.0184(9) 0.0183(9) 0.0212(10) -0.0009(8) 0.0008(8) 0.0033(8)
C15 0.0217(10) 0.0178(10) 0.0228(11) 0.0008(8) -0.0036(8) 0.0026(8)
C16 0.0240(10) 0.0221(10) 0.0195(11) 0.0007(8) -0.0027(8) 0.0014(9)
C17 0.0211(10) 0.0253(10) 0.0170(10) -0.0017(8) -0.0003(8) 0.0030(9)
C18 0.0292(11) 0.0186(10) 0.0208(10) 0.0011(8) 0.0060(9) 0.0029(9)

loop_
_atom_type_symbol
_atom_type_description
_atom_type_scat_dispersion_real
_atom_type_scat_dispersion_imag
_atom_type_scat_source
C C 0.0181 0.0091 'International Tables Vol C Tables 4.2.6.8 and 6.1.1.4'
H H 0.0000 0.0000 'International Tables Vol C Tables 4.2.6.8 and 6.1.1.4'
N N 0.0311 0.0180 'International Tables Vol C Tables 4.2.6.8 and 6.1.1.4'
O O 0.0492 0.0322 'International Tables Vol C Tables 4.2.6.8 and 6.1.1.4'

loop_
_geom_angle_atom_site_label_1
_geom_angle_atom_site_label_2
_geom_angle_atom_site_label_3
_geom_angle
C2 N1 C3 121.63(16)
C2 N1 C7 117.51(16)
C3 N1 C7 117.54(16)
C17 N2 C13 111.65(15)
C17 N2 H2N 124.2
C13 N2 H2N 124.2
C2 C1 H1A 109.5
C2 C1 H1B 109.5
H1A C1 H1B 109.5
C2 C1 H1C 109.5
H1A C1 H1C 109.5
H1B C1 H1C 109.5
O1 C2 N1 122.04(18)
O1 C2 C1 119.70(19)
N1 C2 C1 118.25(18)
N1 C3 C4 111.65(17)
N1 C3 H3A 109.3
C4 C3 H3A 109.3
N1 C3 H3B 109.3
C4 C3 H3B 109.3
H3A C3 H3B 108.0
C3 C4 C5 111.73(17)
C3 C4 H4A 109.3
C5 C4 H4A 109.3
C3 C4 H4B 109.3
C5 C4 H4B 109.3
H4A C4 H4B 107.9
C4 C5 C6 109.25(17)
C4 C5 H5A 109.8
C6 C5 H5A 109.8
C4 C5 H5B 109.8
C6 C5 H5B 109.8
H5A C5 H5B 108.3
C5 C6 C7 111.60(16)
C5 C6 C11 115.12(16)
C7 C6 C11 109.13(15)
C5 C6 H6A 106.8
C7 C6 H6A 106.8
C11 C6 H6A 106.8
N1 C7 C8 110.07(15)
N1 C7 C6 111.59(15)
C8 C7 C6 113.15(15)
N1 C7 H7 107.2
C8 C7 H7 107.2
C6 C7 H7 107.2
C7 C8 C9 112.89(16)
C7 C8 H8A 109.0
C9 C8 H8A 109.0
C7 C8 H8B 109.0
C9 C8 H8B 109.0
H8A C8 H8B 107.8
C18 C9 C10 112.06(16)
C18 C9 C8 112.55(16)
C10 C9 C8 109.74(15)
C18 C9 H9 107.4
C10 C9 H9 107.4
C8 C9 H9 107.4
C11 C10 C9 112.26(15)
C11 C10 H1OA 109.2
C9 C10 H1OA 109.2
C11 C10 H10B 109.2
C9 C10 H10B 109.2
H1OA C10 H10B 107.9
C12 C11 C10 112.55(15)
C12 C11 C6 111.84(15)
C10 C11 C6 111.28(15)
C12 C11 H11 106.9
C10 C11 H11 106.9
C6 C11 H11 106.9
C13 C12 C11 116.14(15)
C13 C12 H12A 108.3
C11 C12 H12A 108.3
C13 C12 H12B 108.3
C11 C12 H12B 108.3
H12A C12 H12B 107.4
N2 C13 C14 108.39(15)
N2 C13 C12 107.99(15)
C14 C13 C12 114.24(16)
N2 C13 H13 108.7
C14 C13 H13 108.7
C12 C13 H13 108.7
C15 C14 C13 110.97(16)
C15 C14 H14A 109.4
C13 C14 H14A 109.4
C15 C14 H14B 109.4
C13 C14 H14B 109.4
H14A C14 H14B 108.0
C14 C15 C16 110.98(16)
C14 C15 H15A 109.4
C16 C15 H15A 109.4
C14 C15 H15B 109.4
C16 C15 H15B 109.4
H15A C15 H15B 108.0
C17 C16 C15 110.50(17)
C17 C16 H16A 109.5
C15 C16 H16A 109.5
C17 C16 H16B 109.5
C15 C16 H16B 109.5
H16A C16 H16B 108.1
N2 C17 C16 110.34(17)
N2 C17 H17A 109.6
C16 C17 H17A 109.6
N2 C17 H17B 109.6
C16 C17 H17B 109.6
H17A C17 H17B 108.1
C9 C18 H18A 109.5
C9 C18 H18B 109.5
H18A C18 H18B 109.5
C9 C18 H18C 109.5
H18A C18 H18C 109.5
H18B C18 H18C 109.5

loop_
_geom_bond_atom_site_label_1
_geom_bond_atom_site_label_2
_geom_bond_distance
O1 C2 1.235(2)
N1 C2 1.352(3)
N1 C3 1.476(3)
N1 C7 1.481(2)
N2 C17 1.465(2)
N2 C13 1.474(2)
N2 H2N 0.8800
C1 C2 1.515(3)
C1 H1A 0.9800
C1 H1B 0.9800
C1 H1C 0.9800
C3 C4 1.513(3)
C3 H3A 0.9900
C3 H3B 0.9900
C4 C5 1.525(3)
C4 H4A 0.9900
C4 H4B 0.9900
C5 C6 1.530(3)
C5 H5A 0.9900
C5 H5B 0.9900
C6 C7 1.536(3)
C6 C11 1.541(3)
C6 H6A 1.0000
C7 C8 1.533(3)
C7 H7 1.0000
C8 C9 1.536(3)
C8 H8A 0.9900
C8 H8B 0.9900
C9 C18 1.530(3)
C9 C10 1.533(3)
C9 H9 1.0000
C10 C11 1.533(3)
C10 H1OA 0.9900
C10 H10B 0.9900
C11 C12 1.532(3)
C11 H11 1.0000
C12 C13 1.527(3)
C12 H12A 0.9900
C12 H12B 0.9900
C13 C14 1.526(3)
C13 H13 1.0000
C14 C15 1.523(3)
C14 H14A 0.9900
C14 H14B 0.9900
C15 C16 1.526(3)
C15 H15A 0.9900
C15 H15B 0.9900
C16 C17 1.521(3)
C16 H16A 0.9900
C16 H16B 0.9900
C17 H17A 0.9900
C17 H17B 0.9900
C18 H18A 0.9800
C18 H18B 0.9800
C18 H18C 0.9800

loop_
_geom_torsion_atom_site_label_1
_geom_torsion_atom_site_label_2
_geom_torsion_atom_site_label_3
_geom_torsion_atom_site_label_4
_geom_torsion
C3 N1 C2 O1 169.03(19)
C7 N1 C2 O1 10.1(3)
C3 N1 C2 C1 -11.8(3)
C7 N1 C2 C1 -170.68(17)
C2 N1 C3 C4 153.32(19)
C7 N1 C3 C4 -47.8(2)
N1 C3 C4 C5 52.8(3)
C3 C4 C5 C6 -58.2(2)
C4 C5 C6 C7 56.9(2)
C4 C5 C6 C11 -178.02(17)
C2 N1 C7 C8 79.8(2)
C3 N1 C7 C8 -79.9(2)
C2 N1 C7 C6 -153.66(17)
C3 N1 C7 C6 46.6(2)
C5 C6 C7 N1 -50.4(2)
C11 C6 C7 N1 -178.77(15)
C5 C6 C7 C8 74.4(2)
C11 C6 C7 C8 -54.0(2)
N1 C7 C8 C9 179.00(16)
C6 C7 C8 C9 53.4(2)
C7 C8 C9 C18 73.4(2)
C7 C8 C9 C10 -52.1(2)
C18 C9 C10 C11 -70.8(2)
C8 C9 C10 C11 55.0(2)
C9 C10 C11 C12 175.07(16)
C9 C10 C11 C6 -58.5(2)
C5 C6 C11 C12 56.6(2)
C7 C6 C11 C12 -177.04(15)
C5 C6 C11 C10 -70.2(2)
C7 C6 C11 C10 56.1(2)
C10 C11 C12 C13 -63.8(2)
C6 C11 C12 C13 170.03(16)
C17 N2 C13 C14 62.27(19)
C17 N2 C13 C12 -173.47(16)
C11 C12 C13 N2 -174.56(16)
C11 C12 C13 C14 -53.9(2)
N2 C13 C14 C15 -57.8(2)
C12 C13 C14 C15 -178.20(17)
C13 C14 C15 C16 53.9(2)
C14 C15 C16 C17 -52.2(2)
C13 N2 C17 C16 -61.9(2)
C15 C16 C17 N2 55.7(2)
